data_7135677
loop_
_publ_author_name
'Mohammed, Farhad Ali'
'Tong, Hua'
'Hawes, Chris S.'
'Bhattacharya, Shayon'
'Thompson, Damien'
'Jolliffe, Katrina A.'
'Elmes, Robert B. P.'

_publ_section_title
;
 Squaratides: a tunable platform for anion binding in peptide-inspired
 macrocycles.
;
_journal_issue 33
_journal_name_full 'Chemical communications (Cambridge, England)'
_journal_page_first 8417
_journal_page_last 8421
_journal_paper_doi 10.1039/d6cc00836d
_journal_volume 62
_journal_year 2026
_chemical_absolute_configuration ad
_chemical_formula_moiety '2(C2 H6 O S), C18 H22 N6 O6'
_chemical_formula_sum 'C22 H34 N6 O8 S2'
_chemical_formula_weight 574.67
_space_group_crystal_system monoclinic
_space_group_IT_number 4
_space_group_name_Hall 'P 2yb'
_space_group_name_H-M_alt 'P 1 21 1'
_atom_sites_solution_hydrogens geom
_atom_sites_solution_primary dual
_audit_creation_date 2022-03-24
_audit_creation_method
;
Olex2 1.3
(compiled 2020.11.12 svn.r5f609507 for OlexSys, GUI svn.r6408)
;
_audit_update_record
;
2023-08-07 deposited with the CCDC.	2026-03-26 downloaded from the CCDC.
;
_cell_angle_alpha 90
_cell_angle_beta 103.0770(10)
_cell_angle_gamma 90
_cell_formula_units_Z 2
_cell_length_a 8.8611(3)
_cell_length_b 10.5198(4)
_cell_length_c 15.0198(5)
_cell_measurement_reflns_used 9752
_cell_measurement_temperature 150.0
_cell_measurement_theta_max 30.532
_cell_measurement_theta_min 2.454
_cell_volume 1363.79(8)
_computing_cell_refinement 'SAINT V8.40B (?, 2016)'
_computing_data_reduction 'SAINT V8.40B (?, 2016)'
_computing_molecular_graphics 'Olex2 1.3 (Dolomanov et al., 2009)'
_computing_publication_material 'Olex2 1.3 (Dolomanov et al., 2009)'
_computing_structure_refinement 'XL  (Sheldrick, 2008)'
_computing_structure_solution 'SHELXT 2014/5 (Sheldrick, 2014)'
_diffrn_ambient_temperature 150.0
_diffrn_measured_fraction_theta_full 0.984
_diffrn_measured_fraction_theta_max 0.990
_diffrn_measurement_device_type 'Bruker D8 Quest ECO'
_diffrn_measurement_method '\f and \w scans'
_diffrn_radiation_type MoK\a
_diffrn_radiation_wavelength 0.71073
_diffrn_reflns_av_R_equivalents 0.0228
_diffrn_reflns_av_unetI/netI 0.0182
_diffrn_reflns_Laue_measured_fraction_full 0.984
_diffrn_reflns_Laue_measured_fraction_max 0.990
_diffrn_reflns_limit_h_max 12
_diffrn_reflns_limit_h_min -12
_diffrn_reflns_limit_k_max 15
_diffrn_reflns_limit_k_min -15
_diffrn_reflns_limit_l_max 21
_diffrn_reflns_limit_l_min -21
_diffrn_reflns_number 38125
_diffrn_reflns_point_group_measured_fraction_full 0.984
_diffrn_reflns_point_group_measured_fraction_max 0.989
_diffrn_reflns_theta_full 25.242
_diffrn_reflns_theta_max 30.531
_diffrn_reflns_theta_min 3.053
_diffrn_source_current 20.0
_diffrn_source_power 1.0
_diffrn_source_voltage 50.0
_diffrn_standards_number 0
_exptl_absorpt_coefficient_mu 0.252
_exptl_absorpt_correction_T_max 0.7461
_exptl_absorpt_correction_T_min 0.6729
_exptl_absorpt_correction_type multi-scan
_exptl_absorpt_process_details
;
SADABS-2016/2 (Bruker,2016/2) was used for absorption correction.
wR2(int) was 0.0489 before and 0.0418 after correction.
The Ratio of minimum to maximum transmission is 0.9019.
The \l/2 correction factor is Not present.
;
_exptl_crystal_colour colourless
_exptl_crystal_colour_primary colourless
_exptl_crystal_density_diffrn 1.399
_exptl_crystal_description block
_exptl_crystal_F_000 608
_exptl_crystal_size_max 0.36
_exptl_crystal_size_mid 0.29
_exptl_crystal_size_min 0.16
_refine_diff_density_max 0.286
_refine_diff_density_min -0.294
_refine_diff_density_rms 0.036
_refine_ls_abs_structure_details
;
 Flack x determined using 3722 quotients [(I+)-(I-)]/[(I+)+(I-)]
 (Parsons, Flack and Wagner, Acta Cryst. B69 (2013) 249-259).
;
_refine_ls_abs_structure_Flack 0.002(9)
_refine_ls_extinction_method none
_refine_ls_goodness_of_fit_ref 1.047
_refine_ls_hydrogen_treatment constr
_refine_ls_matrix_type full
_refine_ls_number_parameters 349
_refine_ls_number_reflns 8257
_refine_ls_number_restraints 1
_refine_ls_restrained_S_all 1.047
_refine_ls_R_factor_all 0.0255
_refine_ls_R_factor_gt 0.0246
_refine_ls_shift/su_max 0.001
_refine_ls_shift/su_mean 0.000
_refine_ls_structure_factor_coef Fsqd
_refine_ls_weighting_details 'w=1/[\s^2^(Fo^2^)+(0.0418P)^2^+0.1430P] where P=(Fo^2^+2Fc^2^)/3'
_refine_ls_weighting_scheme calc
_refine_ls_wR_factor_gt 0.0658
_refine_ls_wR_factor_ref 0.0664
_reflns_Friedel_coverage 0.903
_reflns_Friedel_fraction_full 0.985
_reflns_Friedel_fraction_max 0.988
_reflns_number_gt 8045
_reflns_number_total 8257
_reflns_threshold_expression 'I > 2\s(I)'
_cod_data_source_file d6cc00836d2.cif
_cod_data_source_block SQ-2-Ala
_cod_depositor_comments 'Adding full bibliography for 7135677.cif.'
_cod_database_code 7135677
_shelx_shelxl_version_number 2018/3
_shelx_space_group_comment
;
The symmetry employed for this shelxl refinement is uniquely defined
by the following loop, which should always be used as a source of
symmetry information in preference to the above space-group names.
They are only intended as comments.
;
_shelx_estimated_absorpt_t_max 0.961
_shelx_estimated_absorpt_t_min 0.915
_olex2_refinement_description
;
1. Fixed Uiso
 At 1.2 times of:
  All C(H) groups, All C(H,H) groups, All N(H) groups
 At 1.5 times of:
  All C(H,H,H) groups
2.a Ternary CH refined with riding coordinates:
 C8(H8), C17(H17)
2.b Secondary CH2 refined with riding coordinates:
 C5(H5A,H5B), C6(H6A,H6B), C14(H14A,H14B), C15(H15A,H15B)
2.c Aromatic/amide H refined with riding coordinates:
 N1(H1), N2(H2), N3(H3), N4(H4), N5(H5), N6(H6)
2.d Idealised Me refined as rotating group:
 C19(H19A,H19B,H19C), C20(H20A,H20B,H20C), C21(H21A,H21B,H21C), C22(H22A,H22B,
 H22C), C9(H9A,H9B,H9C), C18(H18A,H18B,H18C)
;
_olex2_submission_special_instructions 'No special instructions were received'

loop_
_space_group_symop_operation_xyz
'x, y, z'
'-x, y+1/2, -z'

loop_
_atom_site_label
_atom_site_type_symbol
_atom_site_fract_x
_atom_site_fract_y
_atom_site_fract_z
_atom_site_U_iso_or_equiv
_atom_site_adp_type
_atom_site_occupancy
_atom_site_site_symmetry_order
_atom_site_calc_flag
_atom_site_refinement_flags_posn
_atom_site_refinement_flags_adp
_atom_site_refinement_flags_occupancy
_atom_site_disorder_assembly
_atom_site_disorder_group
S1 S 0.17049(4) 0.58389(4) 0.51398(3) 0.02737(9) Uani 1 1 d . . . . .
O7 O 0.30213(13) 0.58426(13) 0.46530(8) 0.0304(2) Uani 1 1 d . . . . .
C19 C -0.0023(2) 0.6144(2) 0.42925(14) 0.0363(4) Uani 1 1 d . . . . .
H19A H 0.007946 0.695450 0.398938 0.055 Uiso 1 1 calc R U . . .
H19B H -0.090607 0.618805 0.458332 0.055 Uiso 1 1 calc R U . . .
H19C H -0.019027 0.545825 0.383936 0.055 Uiso 1 1 calc R U . . .
C20 C 0.1867(3) 0.7311(2) 0.57318(13) 0.0387(4) Uani 1 1 d . . . . .
H20A H 0.276644 0.728543 0.624995 0.058 Uiso 1 1 calc R U . . .
H20B H 0.092656 0.746039 0.595603 0.058 Uiso 1 1 calc R U . . .
H20C H 0.199914 0.799907 0.531626 0.058 Uiso 1 1 calc R U . . .
S2 S 0.63464(4) 0.56577(3) -0.03844(2) 0.01910(7) Uani 1 1 d . . . . .
O8 O 0.74014(13) 0.57903(11) -0.10417(8) 0.0269(2) Uani 1 1 d . . . . .
C21 C 0.44739(18) 0.53740(16) -0.10833(11) 0.0273(3) Uani 1 1 d . . . . .
H21A H 0.421795 0.604467 -0.154574 0.041 Uiso 1 1 calc R U . . .
H21B H 0.370834 0.537319 -0.070366 0.041 Uiso 1 1 calc R U . . .
H21C H 0.446257 0.454767 -0.138598 0.041 Uiso 1 1 calc R U . . .
C22 C 0.6032(2) 0.72206(16) -0.00130(11) 0.0275(3) Uani 1 1 d . . . . .
H22A H 0.701087 0.756953 0.033976 0.041 Uiso 1 1 calc R U . . .
H22B H 0.527453 0.719175 0.037183 0.041 Uiso 1 1 calc R U . . .
H22C H 0.563585 0.776164 -0.054577 0.041 Uiso 1 1 calc R U . . .
O1 O 0.60414(13) 0.32802(11) 0.20932(8) 0.0267(2) Uani 1 1 d . . . . .
O2 O 0.73656(12) 0.61769(11) 0.21647(8) 0.0250(2) Uani 1 1 d . . . . .
O3 O 0.1934(2) 0.8654(2) 0.38156(11) 0.0692(7) Uani 1 1 d . . . . .
O4 O 0.33248(13) 0.76798(12) 0.12449(8) 0.0270(2) Uani 1 1 d . . . . .
O5 O 0.2480(2) 0.48514(15) 0.04039(13) 0.0496(4) Uani 1 1 d . . . . .
O6 O 0.05575(13) 0.34754(12) 0.31898(8) 0.0276(2) Uani 1 1 d . . . . .
N1 N 0.37349(14) 0.41545(11) 0.34273(9) 0.0202(2) Uani 1 1 d . . . . .
H1 H 0.336732 0.460933 0.382230 0.024 Uiso 1 1 calc R U . . .
N2 N 0.50104(14) 0.70069(11) 0.34642(9) 0.0194(2) Uani 1 1 d . . . . .
H2 H 0.432604 0.698576 0.380689 0.023 Uiso 1 1 calc R U . . .
N3 N 0.33044(13) 0.93617(12) 0.28300(9) 0.0214(2) Uani 1 1 d . . . . .
H3 H 0.325819 0.964861 0.227408 0.026 Uiso 1 1 calc R U . . .
N4 N 0.01034(13) 0.76340(12) 0.20228(9) 0.0197(2) Uani 1 1 d . . . . .
H4 H -0.072878 0.734526 0.218315 0.024 Uiso 1 1 calc R U . . .
N5 N -0.06562(14) 0.48320(12) 0.12035(9) 0.0204(2) Uani 1 1 d . . . . .
H5 H -0.138481 0.505783 0.148425 0.025 Uiso 1 1 calc R U . . .
N6 N 0.10397(13) 0.24572(11) 0.19493(8) 0.0183(2) Uani 1 1 d . . . . .
H6 H 0.175279 0.208737 0.171548 0.022 Uiso 1 1 calc R U . . .
C1 C 0.47578(15) 0.46934(13) 0.30339(9) 0.0166(2) Uani 1 1 d . . . . .
C2 C 0.57765(15) 0.42790(14) 0.24382(10) 0.0190(2) Uani 1 1 d . . . . .
C3 C 0.63791(14) 0.56161(14) 0.24783(9) 0.0182(2) Uani 1 1 d . . . . .
C4 C 0.53268(14) 0.59541(13) 0.30608(9) 0.0162(2) Uani 1 1 d . . . . .
C5 C 0.57757(15) 0.81986(13) 0.33501(11) 0.0209(3) Uani 1 1 d . . . . .
H5A H 0.598928 0.822757 0.273138 0.025 Uiso 1 1 calc R U . . .
H5B H 0.677954 0.824266 0.380147 0.025 Uiso 1 1 calc R U . . .
C6 C 0.47881(16) 0.93386(14) 0.34768(11) 0.0238(3) Uani 1 1 d . . . . .
H6A H 0.461307 0.932420 0.410474 0.029 Uiso 1 1 calc R U . . .
H6B H 0.536039 1.012771 0.340881 0.029 Uiso 1 1 calc R U . . .
C7 C 0.20105(17) 0.89649(14) 0.30464(10) 0.0233(3) Uani 1 1 d . . . . .
C8 C 0.05759(15) 0.89468(13) 0.22567(9) 0.0175(2) Uani 1 1 d . . . . .
H8 H 0.081115 0.938286 0.171214 0.021 Uiso 1 1 calc R U . . .
C9 C -0.07494(18) 0.96175(15) 0.25441(13) 0.0278(3) Uani 1 1 d . . . . .
H9A H -0.167521 0.958439 0.204347 0.042 Uiso 1 1 calc R U . . .
H9B H -0.046676 1.050628 0.269066 0.042 Uiso 1 1 calc R U . . .
H9C H -0.096406 0.919600 0.308404 0.042 Uiso 1 1 calc R U . . .
C10 C 0.08631(15) 0.68511(13) 0.15806(9) 0.0180(2) Uani 1 1 d . . . . .
C11 C 0.22930(17) 0.69058(14) 0.12419(10) 0.0217(3) Uani 1 1 d . . . . .
C12 C 0.19110(18) 0.55953(15) 0.08535(11) 0.0269(3) Uani 1 1 d . . . . .
C13 C 0.05072(15) 0.56165(14) 0.12221(9) 0.0188(2) Uani 1 1 d . . . . .
C14 C -0.07940(18) 0.36072(14) 0.07397(10) 0.0236(3) Uani 1 1 d . . . . .
H14A H -0.002216 0.355911 0.035639 0.028 Uiso 1 1 calc R U . . .
H14B H -0.183763 0.353543 0.033161 0.028 Uiso 1 1 calc R U . . .
C15 C -0.05418(16) 0.25057(14) 0.14095(10) 0.0215(3) Uani 1 1 d . . . . .
H15A H -0.126042 0.259039 0.182393 0.026 Uiso 1 1 calc R U . . .
H15B H -0.078535 0.169888 0.106789 0.026 Uiso 1 1 calc R U . . .
C16 C 0.14501(15) 0.29532(13) 0.27867(9) 0.0175(2) Uani 1 1 d . . . . .
C17 C 0.31690(15) 0.28545(12) 0.32532(9) 0.0171(2) Uani 1 1 d . . . . .
H17 H 0.374919 0.240479 0.284813 0.020 Uiso 1 1 calc R U . . .
C18 C 0.33441(19) 0.21505(15) 0.41563(10) 0.0254(3) Uani 1 1 d . . . . .
H18A H 0.444686 0.204684 0.444084 0.038 Uiso 1 1 calc R U . . .
H18B H 0.285490 0.131243 0.404466 0.038 Uiso 1 1 calc R U . . .
H18C H 0.284335 0.263892 0.456469 0.038 Uiso 1 1 calc R U . . .

loop_
_atom_site_aniso_label
_atom_site_aniso_U_11
_atom_site_aniso_U_22
_atom_site_aniso_U_33
_atom_site_aniso_U_23
_atom_site_aniso_U_13
_atom_site_aniso_U_12
S1 0.02811(17) 0.0316(2) 0.02483(16) 0.00384(14) 0.01105(13) 0.00952(14)
O7 0.0231(5) 0.0364(6) 0.0338(6) -0.0129(5) 0.0106(4) 0.0030(5)
C19 0.0228(7) 0.0459(10) 0.0402(9) 0.0038(8) 0.0070(6) 0.0056(7)
C20 0.0499(10) 0.0419(10) 0.0284(8) -0.0068(7) 0.0176(7) 0.0136(8)
S2 0.01909(13) 0.01868(14) 0.02115(14) 0.00369(11) 0.00794(11) 0.00141(11)
O8 0.0289(5) 0.0223(5) 0.0358(6) -0.0005(5) 0.0207(4) -0.0019(4)
C21 0.0212(6) 0.0306(8) 0.0297(7) -0.0010(6) 0.0046(5) -0.0013(5)
C22 0.0347(8) 0.0234(7) 0.0275(7) -0.0027(6) 0.0133(6) 0.0009(6)
O1 0.0263(5) 0.0239(5) 0.0326(6) -0.0097(4) 0.0124(4) -0.0017(4)
O2 0.0223(5) 0.0262(5) 0.0309(5) -0.0027(4) 0.0149(4) -0.0056(4)
O3 0.0458(8) 0.1236(18) 0.0313(7) 0.0342(9) -0.0057(6) -0.0442(10)
O4 0.0229(5) 0.0299(6) 0.0317(6) 0.0029(4) 0.0136(4) -0.0009(4)
O5 0.0612(10) 0.0324(7) 0.0722(10) -0.0107(7) 0.0505(9) 0.0016(6)
O6 0.0207(5) 0.0361(6) 0.0291(5) -0.0088(5) 0.0124(4) 0.0013(4)
N1 0.0211(5) 0.0168(5) 0.0263(6) -0.0063(4) 0.0129(4) -0.0048(4)
N2 0.0194(5) 0.0171(5) 0.0242(5) -0.0034(4) 0.0100(4) -0.0031(4)
N3 0.0158(5) 0.0240(6) 0.0234(6) -0.0036(5) 0.0027(4) -0.0003(4)
N4 0.0168(5) 0.0163(5) 0.0284(6) -0.0040(4) 0.0103(4) -0.0036(4)
N5 0.0220(5) 0.0174(5) 0.0225(5) -0.0025(4) 0.0061(4) 0.0014(4)
N6 0.0168(5) 0.0182(5) 0.0205(5) -0.0025(4) 0.0053(4) 0.0013(4)
C1 0.0151(5) 0.0170(5) 0.0184(6) -0.0020(4) 0.0051(4) -0.0015(4)
C2 0.0162(5) 0.0221(6) 0.0197(6) -0.0031(5) 0.0063(4) -0.0023(4)
C3 0.0166(5) 0.0198(6) 0.0193(5) -0.0017(5) 0.0063(4) -0.0018(5)
C4 0.0144(5) 0.0177(6) 0.0169(5) -0.0002(4) 0.0045(4) -0.0019(4)
C5 0.0157(5) 0.0158(6) 0.0312(7) -0.0019(5) 0.0051(5) -0.0027(4)
C6 0.0174(6) 0.0191(6) 0.0318(7) -0.0078(5) -0.0012(5) 0.0002(5)
C7 0.0220(6) 0.0214(6) 0.0249(7) 0.0055(5) 0.0017(5) -0.0060(5)
C8 0.0156(5) 0.0152(5) 0.0223(6) 0.0009(4) 0.0056(4) -0.0018(4)
C9 0.0250(7) 0.0193(6) 0.0426(9) -0.0026(6) 0.0151(6) 0.0019(5)
C10 0.0173(5) 0.0188(6) 0.0188(6) 0.0029(5) 0.0062(4) 0.0021(4)
C11 0.0210(6) 0.0233(6) 0.0231(6) 0.0043(5) 0.0102(5) 0.0051(5)
C12 0.0310(7) 0.0228(6) 0.0325(7) 0.0019(6) 0.0188(6) 0.0047(6)
C13 0.0211(5) 0.0185(6) 0.0180(5) 0.0015(5) 0.0066(4) 0.0043(5)
C14 0.0294(7) 0.0176(6) 0.0218(6) -0.0034(5) 0.0014(5) 0.0030(5)
C15 0.0185(6) 0.0184(6) 0.0259(6) -0.0020(5) 0.0017(5) -0.0013(5)
C16 0.0173(5) 0.0162(5) 0.0209(6) -0.0005(4) 0.0079(5) -0.0022(4)
C17 0.0167(5) 0.0153(5) 0.0207(6) -0.0021(4) 0.0074(4) -0.0016(4)
C18 0.0309(7) 0.0218(6) 0.0236(7) 0.0021(5) 0.0061(6) 0.0003(5)

loop_
_atom_type_symbol
_atom_type_description
_atom_type_scat_dispersion_real
_atom_type_scat_dispersion_imag
_atom_type_scat_source
C C 0.0033 0.0016 'International Tables Vol C Tables 4.2.6.8 and 6.1.1.4'
H H 0.0000 0.0000 'International Tables Vol C Tables 4.2.6.8 and 6.1.1.4'
N N 0.0061 0.0033 'International Tables Vol C Tables 4.2.6.8 and 6.1.1.4'
O O 0.0106 0.0060 'International Tables Vol C Tables 4.2.6.8 and 6.1.1.4'
S S 0.1246 0.1234 'International Tables Vol C Tables 4.2.6.8 and 6.1.1.4'

loop_
_geom_angle_atom_site_label_1
_geom_angle_atom_site_label_2
_geom_angle_atom_site_label_3
_geom_angle
_geom_angle_site_symmetry_1
_geom_angle_site_symmetry_3
_geom_angle_publ_flag
O7 S1 C19 106.63(8) . . ?
O7 S1 C20 104.85(9) . . ?
C20 S1 C19 99.18(10) . . ?
S1 C19 H19A 109.5 . . ?
S1 C19 H19B 109.5 . . ?
S1 C19 H19C 109.5 . . ?
H19A C19 H19B 109.5 . . ?
H19A C19 H19C 109.5 . . ?
H19B C19 H19C 109.5 . . ?
S1 C20 H20A 109.5 . . ?
S1 C20 H20B 109.5 . . ?
S1 C20 H20C 109.5 . . ?
H20A C20 H20B 109.5 . . ?
H20A C20 H20C 109.5 . . ?
H20B C20 H20C 109.5 . . ?
O8 S2 C21 105.22(7) . . ?
O8 S2 C22 106.48(7) . . ?
C21 S2 C22 98.56(8) . . ?
S2 C21 H21A 109.5 . . ?
S2 C21 H21B 109.5 . . ?
S2 C21 H21C 109.5 . . ?
H21A C21 H21B 109.5 . . ?
H21A C21 H21C 109.5 . . ?
H21B C21 H21C 109.5 . . ?
S2 C22 H22A 109.5 . . ?
S2 C22 H22B 109.5 . . ?
S2 C22 H22C 109.5 . . ?
H22A C22 H22B 109.5 . . ?
H22A C22 H22C 109.5 . . ?
H22B C22 H22C 109.5 . . ?
C1 N1 H1 117.8 . . ?
C1 N1 C17 124.50(12) . . ?
C17 N1 H1 117.8 . . ?
C4 N2 H2 119.5 . . ?
C4 N2 C5 121.02(11) . . ?
C5 N2 H2 119.5 . . ?
C6 N3 H3 118.9 . . ?
C7 N3 H3 118.9 . . ?
C7 N3 C6 122.27(13) . . ?
C8 N4 H4 118.2 . . ?
C10 N4 H4 118.2 . . ?
C10 N4 C8 123.64(12) . . ?
C13 N5 H5 118.5 . . ?
C13 N5 C14 123.06(12) . . ?
C14 N5 H5 118.5 . . ?
C15 N6 H6 118.8 . . ?
C16 N6 H6 118.8 . . ?
C16 N6 C15 122.37(12) . . ?
N1 C1 C2 136.34(13) . . ?
N1 C1 C4 131.84(12) . . ?
C4 C1 C2 91.80(11) . . ?
O1 C2 C1 135.83(13) . . ?
O1 C2 C3 136.44(13) . . ?
C1 C2 C3 87.69(10) . . ?
O2 C3 C2 135.21(13) . . ?
O2 C3 C4 135.77(13) . . ?
C4 C3 C2 89.00(10) . . ?
N2 C4 C1 133.34(12) . . ?
N2 C4 C3 135.15(12) . . ?
C1 C4 C3 91.51(11) . . ?
N2 C5 H5A 109.3 . . ?
N2 C5 H5B 109.3 . . ?
N2 C5 C6 111.60(11) . . ?
H5A C5 H5B 108.0 . . ?
C6 C5 H5A 109.3 . . ?
C6 C5 H5B 109.3 . . ?
N3 C6 C5 112.96(12) . . ?
N3 C6 H6A 109.0 . . ?
N3 C6 H6B 109.0 . . ?
C5 C6 H6A 109.0 . . ?
C5 C6 H6B 109.0 . . ?
H6A C6 H6B 107.8 . . ?
O3 C7 N3 123.59(15) . . ?
O3 C7 C8 121.18(14) . . ?
N3 C7 C8 115.22(13) . . ?
N4 C8 C7 109.90(11) . . ?
N4 C8 H8 109.8 . . ?
N4 C8 C9 108.06(11) . . ?
C7 C8 H8 109.8 . . ?
C9 C8 C7 109.58(13) . . ?
C9 C8 H8 109.8 . . ?
C8 C9 H9A 109.5 . . ?
C8 C9 H9B 109.5 . . ?
C8 C9 H9C 109.5 . . ?
H9A C9 H9B 109.5 . . ?
H9A C9 H9C 109.5 . . ?
H9B C9 H9C 109.5 . . ?
N4 C10 C11 136.13(13) . . ?
N4 C10 C13 131.55(13) . . ?
C13 C10 C11 92.27(11) . . ?
O4 C11 C10 136.63(14) . . ?
O4 C11 C12 135.49(14) . . ?
C10 C11 C12 87.85(11) . . ?
O5 C12 C11 136.06(15) . . ?
O5 C12 C13 135.31(16) . . ?
C13 C12 C11 88.59(11) . . ?
N5 C13 C10 133.65(12) . . ?
N5 C13 C12 135.01(13) . . ?
C10 C13 C12 91.29(11) . . ?
N5 C14 H14A 109.2 . . ?
N5 C14 H14B 109.2 . . ?
N5 C14 C15 112.00(12) . . ?
H14A C14 H14B 107.9 . . ?
C15 C14 H14A 109.2 . . ?
C15 C14 H14B 109.2 . . ?
N6 C15 C14 112.06(12) . . ?
N6 C15 H15A 109.2 . . ?
N6 C15 H15B 109.2 . . ?
C14 C15 H15A 109.2 . . ?
C14 C15 H15B 109.2 . . ?
H15A C15 H15B 107.9 . . ?
O6 C16 N6 124.80(13) . . ?
O6 C16 C17 119.33(12) . . ?
N6 C16 C17 115.87(11) . . ?
N1 C17 C16 106.54(11) . . ?
N1 C17 H17 110.4 . . ?
N1 C17 C18 109.55(12) . . ?
C16 C17 H17 110.4 . . ?
C18 C17 C16 109.36(11) . . ?
C18 C17 H17 110.4 . . ?
C17 C18 H18A 109.5 . . ?
C17 C18 H18B 109.5 . . ?
C17 C18 H18C 109.5 . . ?
H18A C18 H18B 109.5 . . ?
H18A C18 H18C 109.5 . . ?
H18B C18 H18C 109.5 . . ?

loop_
_geom_bond_atom_site_label_1
_geom_bond_atom_site_label_2
_geom_bond_distance
_geom_bond_site_symmetry_2
_geom_bond_publ_flag
S1 O7 1.5103(12) . ?
S1 C19 1.7846(18) . ?
S1 C20 1.775(2) . ?
C19 H19A 0.9800 . ?
C19 H19B 0.9800 . ?
C19 H19C 0.9800 . ?
C20 H20A 0.9800 . ?
C20 H20B 0.9800 . ?
C20 H20C 0.9800 . ?
S2 O8 1.5119(10) . ?
S2 C21 1.7765(16) . ?
S2 C22 1.7784(16) . ?
C21 H21A 0.9800 . ?
C21 H21B 0.9800 . ?
C21 H21C 0.9800 . ?
C22 H22A 0.9800 . ?
C22 H22B 0.9800 . ?
C22 H22C 0.9800 . ?
O1 C2 1.2177(18) . ?
O2 C3 1.2329(16) . ?
O3 C7 1.217(2) . ?
O4 C11 1.2235(19) . ?
O5 C12 1.215(2) . ?
O6 C16 1.2291(17) . ?
N1 H1 0.8800 . ?
N1 C1 1.3171(17) . ?
N1 C17 1.4596(17) . ?
N2 H2 0.8800 . ?
N2 C4 1.3226(17) . ?
N2 C5 1.4537(18) . ?
N3 H3 0.8800 . ?
N3 C6 1.4474(18) . ?
N3 C7 1.3278(18) . ?
N4 H4 0.8800 . ?
N4 C8 1.4627(17) . ?
N4 C10 1.3323(17) . ?
N5 H5 0.8800 . ?
N5 C13 1.3158(18) . ?
N5 C14 1.4566(18) . ?
N6 H6 0.8800 . ?
N6 C15 1.4525(17) . ?
N6 C16 1.3340(18) . ?
C1 C2 1.4734(18) . ?
C1 C4 1.4162(18) . ?
C2 C3 1.501(2) . ?
C3 C4 1.4597(18) . ?
C5 H5A 0.9900 . ?
C5 H5B 0.9900 . ?
C5 C6 1.522(2) . ?
C6 H6A 0.9900 . ?
C6 H6B 0.9900 . ?
C7 C8 1.5300(19) . ?
C8 H8 1.0000 . ?
C8 C9 1.5142(19) . ?
C9 H9A 0.9800 . ?
C9 H9B 0.9800 . ?
C9 H9C 0.9800 . ?
C10 C11 1.4694(18) . ?
C10 C13 1.414(2) . ?
C11 C12 1.505(2) . ?
C12 C13 1.4717(18) . ?
C14 H14A 0.9900 . ?
C14 H14B 0.9900 . ?
C14 C15 1.518(2) . ?
C15 H15A 0.9900 . ?
C15 H15B 0.9900 . ?
C16 C17 1.5293(19) . ?
C17 H17 1.0000 . ?
C17 C18 1.522(2) . ?
C18 H18A 0.9800 . ?
C18 H18B 0.9800 . ?
C18 H18C 0.9800 . ?

loop_
_geom_hbond_atom_site_label_D
_geom_hbond_atom_site_label_H
_geom_hbond_atom_site_label_A
_geom_hbond_distance_DH
_geom_hbond_distance_HA
_geom_hbond_distance_DA
_geom_hbond_angle_DHA
_geom_hbond_site_symmetry_A
_geom_hbond_publ_flag
N1 H1 O7 0.88 1.87 2.7330(16) 165.3 . yes
N2 H2 O7 0.88 2.25 3.0364(17) 148.7 . yes
N3 H3 O8 0.88 2.17 3.0172(18) 160.7 2_655 yes
N4 H4 O2 0.88 2.08 2.9180(15) 157.9 1_455 yes
N5 H5 O2 0.88 2.04 2.8818(16) 159.3 1_455 yes
N6 H6 O8 0.88 1.95 2.7737(16) 155.9 2_645 yes

loop_
_geom_torsion_atom_site_label_1
_geom_torsion_atom_site_label_2
_geom_torsion_atom_site_label_3
_geom_torsion_atom_site_label_4
_geom_torsion
_geom_torsion_site_symmetry_1
_geom_torsion_site_symmetry_2
_geom_torsion_site_symmetry_3
_geom_torsion_site_symmetry_4
_geom_torsion_publ_flag
O1 C2 C3 O2 0.5(3) . . . . ?
O1 C2 C3 C4 -178.31(18) . . . . ?
O2 C3 C4 N2 1.5(3) . . . . ?
O2 C3 C4 C1 -178.35(17) . . . . ?
O3 C7 C8 N4 -69.9(2) . . . . ?
O3 C7 C8 C9 48.7(2) . . . . ?
O4 C11 C12 O5 -0.6(4) . . . . ?
O4 C11 C12 C13 -178.54(18) . . . . ?
O5 C12 C13 N5 0.2(3) . . . . ?
O5 C12 C13 C10 -177.5(2) . . . . ?
O6 C16 C17 N1 -60.37(16) . . . . ?
O6 C16 C17 C18 57.95(17) . . . . ?
N1 C1 C2 O1 -0.1(3) . . . . ?
N1 C1 C2 C3 -177.98(17) . . . . ?
N1 C1 C4 N2 -1.7(3) . . . . ?
N1 C1 C4 C3 178.09(15) . . . . ?
N2 C5 C6 N3 -60.07(17) . . . . ?
N3 C7 C8 N4 111.31(14) . . . . ?
N3 C7 C8 C9 -130.09(14) . . . . ?
N4 C10 C11 O4 0.8(3) . . . . ?
N4 C10 C11 C12 -177.33(17) . . . . ?
N4 C10 C13 N5 -0.3(3) . . . . ?
N4 C10 C13 C12 177.49(16) . . . . ?
N5 C14 C15 N6 -66.51(16) . . . . ?
N6 C16 C17 N1 119.17(13) . . . . ?
N6 C16 C17 C18 -122.51(13) . . . . ?
C1 N1 C17 C16 -113.83(14) . . . . ?
C1 N1 C17 C18 127.98(15) . . . . ?
C1 C2 C3 O2 178.38(17) . . . . ?
C1 C2 C3 C4 -0.41(10) . . . . ?
C2 C1 C4 N2 179.74(15) . . . . ?
C2 C1 C4 C3 -0.44(11) . . . . ?
C2 C3 C4 N2 -179.76(16) . . . . ?
C2 C3 C4 C1 0.43(10) . . . . ?
C4 N2 C5 C6 153.81(13) . . . . ?
C4 C1 C2 O1 178.35(18) . . . . ?
C4 C1 C2 C3 0.42(10) . . . . ?
C5 N2 C4 C1 -178.62(14) . . . . ?
C5 N2 C4 C3 1.6(2) . . . . ?
C6 N3 C7 O3 6.4(3) . . . . ?
C6 N3 C7 C8 -174.83(12) . . . . ?
C7 N3 C6 C5 99.42(17) . . . . ?
C8 N4 C10 C11 4.0(3) . . . . ?
C8 N4 C10 C13 -172.96(13) . . . . ?
C10 N4 C8 C7 -73.74(17) . . . . ?
C10 N4 C8 C9 166.72(14) . . . . ?
C10 C11 C12 O5 177.5(2) . . . . ?
C10 C11 C12 C13 -0.38(10) . . . . ?
C11 C10 C13 N5 -178.22(16) . . . . ?
C11 C10 C13 C12 -0.40(11) . . . . ?
C11 C12 C13 N5 178.16(16) . . . . ?
C11 C12 C13 C10 0.39(11) . . . . ?
C13 N5 C14 C15 109.81(15) . . . . ?
C13 C10 C11 O4 178.52(18) . . . . ?
C13 C10 C11 C12 0.39(11) . . . . ?
C14 N5 C13 C10 176.69(14) . . . . ?
C14 N5 C13 C12 -0.2(2) . . . . ?
C15 N6 C16 O6 1.1(2) . . . . ?
C15 N6 C16 C17 -178.41(12) . . . . ?
C16 N6 C15 C14 96.84(16) . . . . ?
C17 N1 C1 C2 -8.4(3) . . . . ?
C17 N1 C1 C4 173.76(14) . . . . ?
